data_4063180
_journal_name_full Organometallics
_journal_paper_doi 10.1021/om0499660
_journal_year 2004
_chemical_formula_moiety 'C12 H35 Fe N P4'
_chemical_formula_sum 'C12 H35 Fe N P4'
_chemical_formula_weight 373.16
_space_group_IT_number 14
_symmetry_cell_setting monoclinic
_symmetry_space_group_name_Hall '-P 2yn'
_symmetry_space_group_name_H-M 'P 1 21/n 1'
_cell_angle_alpha 90
_cell_angle_beta 91.736(2)
_cell_angle_gamma 90
_cell_formula_units_Z 4
_cell_length_a 9.5433(3)
_cell_length_b 12.2238(4)
_cell_length_c 16.8938(5)
_cell_measurement_temperature 154.2
_cell_volume 1969.8(1)
_diffrn_ambient_temperature 154.2
_exptl_crystal_density_diffrn 1.258
_cod_original_sg_symbol_H-M 'P 21/n'
_cod_database_code 4063180

loop_
_symmetry_equiv_pos_as_xyz
x,y,z
1/2-x,1/2+y,1/2-z
-x,-y,-z
1/2+x,1/2-y,1/2+z

loop_
_atom_site_label
_atom_site_type_symbol
_atom_site_fract_x
_atom_site_fract_y
_atom_site_fract_z
_atom_site_U_iso_or_equiv
_atom_site_adp_type
_atom_site_occupancy
_atom_site_calc_flag
_atom_site_refinement_flags
_atom_site_disorder_assembly
_atom_site_disorder_group
Fe1 Fe 0.98197(9) 0.16690(7) 0.73394(5) 0.0226(2) Uani 1.00 d . . .
P1 P 0.8733(2) 0.0960(1) 0.83362(10) 0.0318(5) Uani 1.00 d . . .
P2 P 1.1247(2) 0.2392(1) 0.82312(9) 0.0271(5) Uani 1.00 d . . .
P3 P 0.8407(2) 0.0957(1) 0.64351(10) 0.0302(5) Uani 1.00 d . . .
P4 P 1.0798(2) 0.2533(1) 0.63698(9) 0.0317(5) Uani 1.00 d . . .
N1 N 1.1178(6) 0.0350(4) 0.7369(3) 0.046(2) Uani 1.00 d . . .
C1 C 0.9511(8) 0.1492(6) 0.9284(4) 0.047(2) Uani 1.00 d . . .
C2 C 1.1033(8) 0.1660(6) 0.9184(4) 0.047(2) Uani 1.00 d . . .
C3 C 0.8827(9) -0.0508(6) 0.8525(4) 0.057(3) Uani 1.00 d . . .
C4 C 0.6873(8) 0.1189(7) 0.8495(4) 0.066(3) Uani 1.00 d . . .
C5 C 1.3140(7) 0.2325(5) 0.8130(4) 0.041(2) Uani 1.00 d . . .
C6 C 1.0997(7) 0.3809(5) 0.8540(3) 0.040(2) Uani 1.00 d . . .
C7 C 0.9044(8) 0.1323(6) 0.5437(4) 0.049(2) Uani 1.00 d . . .
C8 C 0.9630(8) 0.2457(6) 0.5470(4) 0.054(3) Uani 1.00 d . . .
C9 C 0.8207(7) -0.0519(5) 0.6315(4) 0.043(2) Uani 1.00 d . . .
C10 C 0.6573(7) 0.1384(6) 0.6330(4) 0.050(2) Uani 1.00 d . . .
C11 C 1.2440(8) 0.2018(6) 0.5984(4) 0.056(3) Uani 1.00 d . . .
C12 C 1.1173(8) 0.4002(6) 0.6385(4) 0.049(2) Uani 1.00 d . . .
H1 H 0.9081 0.2167 0.9414 0.0561 Uiso 1.00 calc . . .
H2 H 0.9369 0.0978 0.9696 0.0561 Uiso 1.00 calc . . .
H3 H 1.1499 0.0973 0.9172 0.0562 Uiso 1.00 calc . . .
H4 H 1.1411 0.2086 0.9610 0.0562 Uiso 1.00 calc . . .
H5 H 0.8531 -0.0654 0.9046 0.0687 Uiso 1.00 calc . . .
H6 H 0.8235 -0.0882 0.8153 0.0687 Uiso 1.00 calc . . .
H7 H 0.9766 -0.0751 0.8474 0.0687 Uiso 1.00 calc . . .
H8 H 0.6659 0.1941 0.8417 0.0797 Uiso 1.00 calc . . .
H9 H 0.6331 0.0759 0.8132 0.0797 Uiso 1.00 calc . . .
H10 H 0.6661 0.0986 0.9021 0.0797 Uiso 1.00 calc . . .
H11 H 1.3427 0.1582 0.8112 0.0497 Uiso 1.00 calc . . .
H12 H 1.3389 0.2683 0.7655 0.0497 Uiso 1.00 calc . . .
H13 H 1.3591 0.2676 0.8570 0.0497 Uiso 1.00 calc . . .
H14 H 1.1505 0.3937 0.9023 0.0484 Uiso 1.00 calc . . .
H15 H 1.1328 0.4287 0.8143 0.0484 Uiso 1.00 calc . . .
H16 H 1.0029 0.3941 0.8613 0.0484 Uiso 1.00 calc . . .
H17 H 0.9752 0.0824 0.5290 0.0588 Uiso 1.00 calc . . .
H18 H 0.8286 0.1295 0.5059 0.0588 Uiso 1.00 calc . . .
H19 H 0.8894 0.2976 0.5504 0.0649 Uiso 1.00 calc . . .
H20 H 1.0151 0.2599 0.5010 0.0649 Uiso 1.00 calc . . .
H21 H 0.7615 -0.0794 0.6711 0.0521 Uiso 1.00 calc . . .
H22 H 0.7802 -0.0672 0.5807 0.0521 Uiso 1.00 calc . . .
H23 H 0.9100 -0.0860 0.6365 0.0521 Uiso 1.00 calc . . .
H24 H 0.6516 0.2158 0.6371 0.0602 Uiso 1.00 calc . . .
H25 H 0.6203 0.1159 0.5827 0.0602 Uiso 1.00 calc . . .
H26 H 0.6048 0.1057 0.6736 0.0602 Uiso 1.00 calc . . .
H27 H 1.2300 0.1299 0.5783 0.0673 Uiso 1.00 calc . . .
H28 H 1.2735 0.2484 0.5571 0.0673 Uiso 1.00 calc . . .
H29 H 1.3137 0.2004 0.6397 0.0673 Uiso 1.00 calc . . .
H30 H 1.1972 0.4138 0.6720 0.0592 Uiso 1.00 calc . . .
H31 H 1.1351 0.4245 0.5864 0.0592 Uiso 1.00 calc . . .
H32 H 1.0389 0.4385 0.6581 0.0592 Uiso 1.00 calc . . .
H33 H 0.8790 0.2728 0.7362 0.0416 Uiso 1.00 calc . . .
H34 H 1.0721 -0.0326 0.7240 0.0416 Uiso 1.00 calc . . .
H35 H 1.1734 0.0455 0.7031 0.0416 Uiso 1.00 calc . . .

loop_
_atom_site_aniso_label
_atom_site_aniso_U_11
_atom_site_aniso_U_22
_atom_site_aniso_U_33
_atom_site_aniso_U_12
_atom_site_aniso_U_13
_atom_site_aniso_U_23
Fe1 0.0308(5) 0.0269(5) 0.0102(5) 0.0017(5) -0.0002(4) -0.0006(4)
P1 0.044(1) 0.034(1) 0.0174(10) -0.0080(9) 0.0037(8) -0.0007(8)
P2 0.033(1) 0.033(1) 0.0147(9) -0.0032(9) -0.0026(8) 0.0008(8)
P3 0.041(1) 0.032(1) 0.0178(10) -0.0019(9) -0.0064(8) -0.0013(8)
P4 0.040(1) 0.041(1) 0.0142(10) -0.0043(9) -0.0013(8) 0.0031(8)
N1 0.053(4) 0.049(4) 0.037(4) -0.002(3) 0.001(3) 0.004(3)
C1 0.069(5) 0.058(5) 0.013(4) -0.019(4) 0.007(4) -0.004(3)
C2 0.074(5) 0.053(5) 0.013(4) -0.010(5) -0.003(4) 0.009(3)
C3 0.102(7) 0.047(5) 0.022(4) -0.015(5) 0.001(4) 0.003(4)
C4 0.061(6) 0.088(6) 0.052(5) -0.018(5) 0.018(4) 0.010(5)
C5 0.046(4) 0.050(5) 0.028(4) 0.000(4) -0.011(3) 0.000(3)
C6 0.053(5) 0.050(5) 0.018(4) -0.007(4) -0.004(3) -0.003(3)
C7 0.072(5) 0.058(5) 0.017(4) -0.011(4) -0.010(4) 0.002(3)
C8 0.072(6) 0.071(6) 0.018(4) -0.020(5) -0.013(4) 0.010(4)
C9 0.060(5) 0.043(5) 0.027(4) -0.006(4) -0.008(4) -0.006(3)
C10 0.051(5) 0.045(5) 0.053(5) -0.004(4) -0.023(4) -0.008(4)
C11 0.061(5) 0.073(6) 0.035(5) 0.005(5) 0.020(4) 0.010(4)
C12 0.067(5) 0.056(5) 0.024(4) -0.015(4) -0.007(4) 0.013(4)

loop_
_geom_bond_atom_site_label_1
_geom_bond_atom_site_label_2
_geom_bond_distance
_geom_bond_site_symmetry_1
_geom_bond_site_symmetry_2
_geom_bond_publ_flag
FE1 P1 2.183(2) . . yes
FE1 P2 2.187(2) . . yes
FE1 P3 2.187(2) . . yes
FE1 P4 2.182(2) . . yes
FE1 N1 2.069(6) . . yes
P1 C1 1.862(6) . . yes
P1 C3 1.824(7) . . yes
P1 C4 1.825(8) . . yes
P2 C2 1.859(6) . . yes
P2 C5 1.821(7) . . yes
P2 C6 1.827(7) . . yes
P3 C7 1.864(7) . . yes
P3 C9 1.826(7) . . yes
P3 C10 1.829(7) . . yes
P4 C8 1.860(7) . . yes
P4 C11 1.826(7) . . yes
P4 C12 1.832(7) . . yes
C1 C2 1.481(9) . . yes
C7 C8 1.495(9) . . yes
